data_1547254
loop_
_publ_author_name
'Rosenani A Haque'
'Muhammad Adnan Iqbal'
'Mohamed B Khadeer Ahamed'
'AMS Abdul Majid'
'Zena A Abdul Hameed'

_publ_section_title
;
 Design, synthesis and structural studies of meta-xylyl linked
 bis-benzimidazolium salts: potential anticancer agents against human
 colon cancer
;
_journal_name_full 'Chemistry Central Journal'
_journal_page_first 68
_journal_paper_doi 10.1186/1752-153X-6-68
_journal_volume 6
_journal_year 2012
_chemical_formula_sum 'C28 H32 F12 N4 P2'
_chemical_formula_weight 714.52
_space_group_IT_number 9
_symmetry_space_group_name_Hall 'C -2yc'
_symmetry_space_group_name_H-M 'C 1 c 1'
_atom_sites_solution_hydrogens geom
_atom_sites_solution_primary direct
_atom_sites_solution_secondary difmap
_cell_angle_alpha 90.00
_cell_angle_beta 103.0640(10)
_cell_angle_gamma 90.00
_cell_formula_units_Z 4
_cell_length_a 16.4520(9)
_cell_length_b 12.0683(7)
_cell_length_c 16.2980(9)
_cell_measurement_temperature 293(2)
_cell_volume 3152.2(3)
_computing_structure_refinement 'SHELXL-97 (Sheldrick, 1997)'
_computing_structure_solution 'SHELXS-97 (Sheldrick, 1990)'
_diffrn_ambient_temperature 293(2)
_diffrn_measured_fraction_theta_full 0.997
_diffrn_measured_fraction_theta_max 0.997
_diffrn_radiation_monochromator graphite
_diffrn_radiation_source 'fine-focus sealed tube'
_diffrn_radiation_type MoK\a
_diffrn_radiation_wavelength 0.71073
_diffrn_reflns_av_R_equivalents 0.0225
_diffrn_reflns_av_sigmaI/netI 0.0226
_diffrn_reflns_limit_h_max 23
_diffrn_reflns_limit_h_min -23
_diffrn_reflns_limit_k_max 16
_diffrn_reflns_limit_k_min -16
_diffrn_reflns_limit_l_max 22
_diffrn_reflns_limit_l_min -22
_diffrn_reflns_number 32572
_diffrn_reflns_theta_full 30.07
_diffrn_reflns_theta_max 30.07
_diffrn_reflns_theta_min 2.11
_exptl_absorpt_coefficient_mu 0.236
_exptl_absorpt_correction_T_max 0.9318
_exptl_absorpt_correction_T_min 0.8746
_exptl_crystal_density_diffrn 1.506
_exptl_crystal_density_method 'not measured'
_exptl_crystal_F_000 1464
_exptl_crystal_size_max 0.58
_exptl_crystal_size_mid 0.36
_exptl_crystal_size_min 0.30
_refine_diff_density_max 0.223
_refine_diff_density_min -0.147
_refine_diff_density_rms 0.035
_refine_ls_abs_structure_details 'Flack H D (1983), Acta Cryst. A39, 876-881'
_refine_ls_abs_structure_Flack 0.00(7)
_refine_ls_extinction_method none
_refine_ls_goodness_of_fit_ref 1.029
_refine_ls_hydrogen_treatment mixed
_refine_ls_matrix_type full
_refine_ls_number_parameters 585
_refine_ls_number_reflns 9023
_refine_ls_number_restraints 17
_refine_ls_restrained_S_all 1.030
_refine_ls_R_factor_all 0.0546
_refine_ls_R_factor_gt 0.0424
_refine_ls_shift/su_max 0.000
_refine_ls_shift/su_mean 0.000
_refine_ls_structure_factor_coef Fsqd
_refine_ls_weighting_details 'calc w=1/[\s^2^(Fo^2^)+(0.0820P)^2^+0.1908P] where P=(Fo^2^+2Fc^2^)/3'
_refine_ls_weighting_scheme calc
_refine_ls_wR_factor_gt 0.1187
_refine_ls_wR_factor_ref 0.1293
_reflns_number_gt 7218
_reflns_number_total 9023
_reflns_threshold_expression >2sigma(I)
_cod_data_source_file 13065_2012_502_MOESM4_ESM.cif
_cod_data_source_block mo_lad15pf6_0m
_cod_database_code 1547254

loop_
_symmetry_equiv_pos_as_xyz
'x, y, z'
'x, -y, z+1/2'
'x+1/2, y+1/2, z'
'x+1/2, -y+1/2, z+1/2'

loop_
_atom_site_label
_atom_site_type_symbol
_atom_site_fract_x
_atom_site_fract_y
_atom_site_fract_z
_atom_site_U_iso_or_equiv
_atom_site_adp_type
_atom_site_occupancy
_atom_site_symmetry_multiplicity
_atom_site_calc_flag
_atom_site_refinement_flags
_atom_site_disorder_assembly
_atom_site_disorder_group
P1A P 0.86903(4) 0.03372(5) 0.64544(4) 0.06636(15) Uani 1 1 d . . .
F1A F 0.8030(13) 0.0925(15) 0.5811(6) 0.224(11) Uani 0.348(9) 1 d PD A 1
F2A F 0.9356(10) 0.0665(19) 0.5915(8) 0.196(7) Uani 0.348(9) 1 d PD A 1
F3A F 0.8970(17) 0.1352(11) 0.6997(9) 0.210(10) Uani 0.348(9) 1 d PD A 1
F4A F 0.8075(7) 0.008(3) 0.6958(9) 0.258(13) Uani 0.348(9) 1 d PD A 1
F5A F 0.8605(11) -0.0714(11) 0.5899(9) 0.149(6) Uani 0.348(9) 1 d PD A 1
F6A F 0.9367(10) -0.0289(9) 0.7097(6) 0.135(7) Uani 0.348(9) 1 d PD A 1
F1X F 0.7746(2) 0.0415(6) 0.5967(4) 0.126(2) Uani 0.652(9) 1 d PD A 2
F2X F 0.8894(5) 0.1235(5) 0.5868(3) 0.127(2) Uani 0.652(9) 1 d PD A 2
F3X F 0.8527(5) 0.1204(4) 0.7107(3) 0.129(3) Uani 0.652(9) 1 d PD A 2
F4X F 0.8435(5) -0.0595(3) 0.7047(3) 0.125(2) Uani 0.652(9) 1 d PD A 2
F5X F 0.8820(4) -0.0574(5) 0.5812(3) 0.111(2) Uani 0.652(9) 1 d PD A 2
F6X F 0.9597(4) 0.0185(9) 0.6958(5) 0.160(3) Uani 0.652(9) 1 d PD A 2
P1B P 0.81449(4) 0.37632(5) 0.89929(4) 0.06993(16) Uani 1 1 d . . .
F1B F 0.8800(6) 0.2958(9) 0.9627(8) 0.121(3) Uani 0.488(12) 1 d P B 1
F2B F 0.8539(7) 0.3499(10) 0.8257(6) 0.154(4) Uani 0.488(12) 1 d P B 1
F3B F 0.7658(6) 0.2591(5) 0.8775(11) 0.166(5) Uani 0.488(12) 1 d P B 1
F4B F 0.7628(8) 0.3968(13) 0.9671(5) 0.163(6) Uani 0.488(12) 1 d P B 1
F5B F 0.8531(8) 0.4851(7) 0.9121(15) 0.242(8) Uani 0.488(12) 1 d P B 1
F6B F 0.7377(5) 0.4208(9) 0.8327(7) 0.143(4) Uani 0.488(12) 1 d P B 1
F1Y F 0.8801(11) 0.3245(14) 0.9561(11) 0.219(8) Uani 0.512(12) 1 d P B 2
F2Y F 0.8811(5) 0.4214(16) 0.8518(7) 0.189(6) Uani 0.512(12) 1 d P B 2
F3Y F 0.7907(12) 0.2824(9) 0.8385(7) 0.214(8) Uani 0.512(12) 1 d P B 2
F4Y F 0.7508(6) 0.3468(15) 0.9508(9) 0.186(6) Uani 0.512(12) 1 d P B 2
F5Y F 0.8364(6) 0.4785(7) 0.9595(6) 0.143(3) Uani 0.512(12) 1 d P B 2
F6Y F 0.7449(6) 0.4482(8) 0.8403(5) 0.136(4) Uani 0.512(12) 1 d P B 2
N1 N 0.51886(11) 0.19636(14) 0.68076(10) 0.0568(3) Uani 1 1 d . C .
N2 N 0.40317(12) 0.10747(19) 0.67932(15) 0.0752(5) Uani 1 1 d . . .
N3 N 0.45401(11) 0.47074(13) 0.39146(10) 0.0533(3) Uani 1 1 d . C .
N4 N 0.34102(11) 0.56526(16) 0.39310(11) 0.0598(4) Uani 1 1 d . . .
C1 C 0.1712(5) 0.1261(9) 0.6813(8) 0.103(3) Uani 0.678(11) 1 d P C 1
H1A H 0.1453 0.1754 0.7139 0.154 Uiso 0.678(11) 1 calc PR C 1
H1B H 0.1743 0.0531 0.7052 0.154 Uiso 0.678(11) 1 calc PR C 1
H1C H 0.1389 0.1240 0.6244 0.154 Uiso 0.678(11) 1 calc PR C 1
C2 C 0.2603(3) 0.1678(4) 0.6820(5) 0.0858(17) Uani 0.678(11) 1 d P C 1
H2A H 0.2582 0.2204 0.6366 0.103 Uiso 0.678(11) 1 calc PR C 1
H2B H 0.2833 0.2052 0.7349 0.103 Uiso 0.678(11) 1 calc PR C 1
C3 C 0.3135(2) 0.0738(3) 0.6717(4) 0.0645(12) Uani 0.678(11) 1 d P C 1
H3A H 0.2924 0.0404 0.6169 0.077 Uiso 0.678(11) 1 calc PR C 1
H3B H 0.3109 0.0184 0.7142 0.077 Uiso 0.678(11) 1 calc PR C 1
C1A C 0.1732(16) 0.1224(16) 0.6528(18) 0.109(8) Uani 0.322(11) 1 d P C 2
H1AA H 0.1397 0.0782 0.6089 0.163 Uiso 0.322(11) 1 calc PR C 2
H1AB H 0.1489 0.1947 0.6525 0.163 Uiso 0.322(11) 1 calc PR C 2
H1AC H 0.1756 0.0876 0.7062 0.163 Uiso 0.322(11) 1 calc PR C 2
C2A C 0.2548(7) 0.1321(11) 0.6391(8) 0.086(3) Uani 0.322(11) 1 d P C 2
H2AA H 0.2603 0.2048 0.6155 0.103 Uiso 0.322(11) 1 calc PR C 2
H2AB H 0.2614 0.0776 0.5973 0.103 Uiso 0.322(11) 1 calc PR C 2
C3A C 0.3243(6) 0.1172(13) 0.7154(8) 0.085(3) Uani 0.322(11) 1 d P C 2
H3AA H 0.3161 0.0507 0.7459 0.102 Uiso 0.322(11) 1 calc PR C 2
H3AB H 0.3281 0.1804 0.7528 0.102 Uiso 0.322(11) 1 calc PR C 2
C4 C 0.44109(16) 0.2050(2) 0.68909(16) 0.0725(6) Uani 1 1 d . C .
H4A H 0.4163 0.2708 0.7003 0.087 Uiso 1 1 calc R . .
C5 C 0.45771(14) 0.03113(19) 0.66402(15) 0.0661(5) Uani 1 1 d . C .
C6 C 0.4512(2) -0.0842(3) 0.6508(2) 0.0921(9) Uani 1 1 d . . .
H6A H 0.4026 -0.1221 0.6530 0.111 Uiso 1 1 calc R C .
C7 C 0.5185(3) -0.1382(3) 0.6346(3) 0.1051(11) Uani 1 1 d . C .
H7A H 0.5157 -0.2142 0.6250 0.126 Uiso 1 1 calc R . .
C8 C 0.5917(2) -0.0814(3) 0.6322(3) 0.1052(10) Uani 1 1 d . . .
H8A H 0.6364 -0.1205 0.6205 0.126 Uiso 1 1 calc R C .
C9 C 0.59971(18) 0.0312(2) 0.6467(2) 0.0796(6) Uani 1 1 d . C .
H9A H 0.6487 0.0687 0.6451 0.095 Uiso 1 1 calc R . .
C10 C 0.53156(13) 0.08567(17) 0.66369(13) 0.0579(4) Uani 1 1 d . . .
C11 C 0.58137(14) 0.28509(17) 0.69069(13) 0.0621(4) Uani 1 1 d . . .
H11A H 0.6297 0.2643 0.7341 0.075 Uiso 1 1 calc R C .
H11B H 0.5582 0.3522 0.7089 0.075 Uiso 1 1 calc R . .
C12 C 0.60858(11) 0.30786(13) 0.60945(11) 0.0493(3) Uani 1 1 d . C .
C13 C 0.69295(12) 0.30938(17) 0.60895(13) 0.0582(4) Uani 1 1 d . . .
H13A H 0.7328 0.2929 0.6577 0.070 Uiso 1 1 calc R C .
C14 C 0.71688(13) 0.3355(2) 0.53558(16) 0.0667(5) Uani 1 1 d . C .
H14A H 0.7733 0.3368 0.5351 0.080 Uiso 1 1 calc R . .
C15 C 0.65883(13) 0.35961(16) 0.46348(13) 0.0572(4) Uani 1 1 d . . .
H15A H 0.6760 0.3782 0.4147 0.069 Uiso 1 1 calc R C .
C16 C 0.57417(11) 0.35634(13) 0.46295(11) 0.0494(3) Uani 1 1 d . C .
C17 C 0.54962(11) 0.33118(15) 0.53661(11) 0.0506(3) Uani 1 1 d . . .
H17A H 0.4932 0.3300 0.5371 0.061 Uiso 1 1 calc R C .
C18 C 0.50947(14) 0.37771(17) 0.38277(12) 0.0588(4) Uani 1 1 d . . .
H18A H 0.5374 0.3939 0.3377 0.071 Uiso 1 1 calc R C .
H18B H 0.4762 0.3114 0.3674 0.071 Uiso 1 1 calc R . .
C19 C 0.47690(12) 0.58086(16) 0.40076(11) 0.0541(4) Uani 1 1 d . . .
C20 C 0.55226(15) 0.6329(2) 0.40708(17) 0.0689(5) Uani 1 1 d . C .
H20A H 0.6007 0.5937 0.4060 0.083 Uiso 1 1 calc R . .
C21 C 0.5521(2) 0.7477(2) 0.4152(2) 0.0887(8) Uani 1 1 d . . .
H21A H 0.6019 0.7861 0.4198 0.106 Uiso 1 1 calc R C .
C22 C 0.4795(2) 0.8071(2) 0.4167(2) 0.0891(8) Uani 1 1 d . C .
H22A H 0.4822 0.8838 0.4223 0.107 Uiso 1 1 calc R . .
C23 C 0.40559(18) 0.7554(2) 0.41017(16) 0.0738(6) Uani 1 1 d . . .
H23A H 0.3573 0.7947 0.4113 0.089 Uiso 1 1 calc R C .
C24 C 0.40475(13) 0.64023(17) 0.40161(12) 0.0562(4) Uani 1 1 d . C .
C25 C 0.37313(14) 0.46458(18) 0.38669(12) 0.0588(4) Uani 1 1 d . C .
H25A H 0.3425 0.3991 0.3798 0.071 Uiso 1 1 calc R . .
C26 C 0.25426(18) 0.5995(4) 0.3878(3) 0.0616(9) Uani 0.796(12) 1 d P D 1
H26A H 0.2360 0.6453 0.3382 0.074 Uiso 0.796(12) 1 calc PR D 1
H26B H 0.2523 0.6445 0.4366 0.074 Uiso 0.796(12) 1 calc PR D 1
C27 C 0.1953(2) 0.5056(3) 0.3838(3) 0.0804(13) Uani 0.796(12) 1 d P D 1
H27A H 0.2136 0.4570 0.4318 0.097 Uiso 0.796(12) 1 calc PR D 1
H27B H 0.1928 0.4629 0.3328 0.097 Uiso 0.796(12) 1 calc PR D 1
C28 C 0.1096(5) 0.5530(7) 0.3842(7) 0.113(3) Uani 0.796(12) 1 d P D 1
H28A H 0.0678 0.4977 0.3648 0.169 Uiso 0.796(12) 1 calc PR D 1
H28B H 0.0992 0.6163 0.3476 0.169 Uiso 0.796(12) 1 calc PR D 1
H28C H 0.1080 0.5749 0.4404 0.169 Uiso 0.796(12) 1 calc PR D 1
C26A C 0.2518(11) 0.550(2) 0.4106(11) 0.082(5) Uani 0.204(12) 1 d P D 2
H26C H 0.2455 0.4751 0.4302 0.099 Uiso 0.204(12) 1 calc PR D 2
H26D H 0.2434 0.6015 0.4534 0.099 Uiso 0.204(12) 1 calc PR D 2
C27A C 0.1988(14) 0.568(3) 0.3413(14) 0.122(10) Uani 0.204(12) 1 d P D 2
H27C H 0.2012 0.5081 0.3021 0.147 Uiso 0.204(12) 1 calc PR D 2
H27D H 0.2128 0.6363 0.3165 0.147 Uiso 0.204(12) 1 calc PR D 2
C28A C 0.1029(15) 0.577(2) 0.3571(17) 0.092(9) Uani 0.204(12) 1 d P D 2
H28D H 0.0658 0.6040 0.3069 0.139 Uiso 0.204(12) 1 calc PR D 2
H28E H 0.1026 0.6270 0.4028 0.139 Uiso 0.204(12) 1 calc PR D 2
H28F H 0.0847 0.5050 0.3707 0.139 Uiso 0.204(12) 1 calc PR D 2

loop_
_atom_site_aniso_label
_atom_site_aniso_U_11
_atom_site_aniso_U_22
_atom_site_aniso_U_33
_atom_site_aniso_U_23
_atom_site_aniso_U_13
_atom_site_aniso_U_12
P1A 0.0840(4) 0.0699(3) 0.0462(2) 0.0009(2) 0.0168(2) 0.0165(3)
F1A 0.34(2) 0.240(15) 0.067(4) -0.007(7) -0.012(9) 0.234(16)
F2A 0.181(12) 0.30(2) 0.129(8) 0.051(11) 0.085(8) -0.019(12)
F3A 0.41(3) 0.094(6) 0.105(7) -0.031(5) 0.021(12) -0.038(11)
F4A 0.099(6) 0.54(4) 0.160(10) 0.071(17) 0.075(7) -0.009(12)
F5A 0.206(12) 0.099(6) 0.113(9) -0.040(5) -0.026(7) -0.024(7)
F6A 0.210(17) 0.109(6) 0.065(4) -0.011(4) -0.016(6) 0.086(8)
F1X 0.071(2) 0.195(6) 0.113(4) -0.003(3) 0.0195(19) 0.011(2)
F2X 0.169(5) 0.129(3) 0.084(2) 0.014(2) 0.033(3) -0.054(3)
F3X 0.233(7) 0.092(3) 0.0600(16) -0.0076(17) 0.029(3) 0.078(4)
F4X 0.224(7) 0.084(2) 0.085(2) 0.0168(15) 0.071(3) 0.010(2)
F5X 0.143(4) 0.131(4) 0.0631(19) -0.018(2) 0.034(2) 0.061(4)
F6X 0.095(3) 0.259(9) 0.104(4) -0.044(5) -0.024(3) 0.044(5)
P1B 0.0780(3) 0.0580(3) 0.0734(3) 0.0035(3) 0.0161(3) 0.0153(3)
F1B 0.103(4) 0.109(4) 0.126(5) 0.026(3) -0.026(3) 0.054(3)
F2B 0.152(8) 0.195(10) 0.147(6) -0.005(6) 0.100(6) 0.034(6)
F3B 0.140(5) 0.062(3) 0.294(14) 0.028(5) 0.041(6) -0.005(3)
F4B 0.167(10) 0.240(11) 0.088(3) 0.006(5) 0.045(4) 0.106(9)
F5B 0.210(9) 0.105(5) 0.44(2) -0.103(9) 0.131(13) -0.098(6)
F6B 0.101(4) 0.147(7) 0.152(6) 0.011(5) -0.031(4) -0.013(5)
F1Y 0.232(11) 0.263(16) 0.147(7) 0.079(8) 0.008(6) 0.167(10)
F2Y 0.118(5) 0.318(16) 0.142(7) 0.069(9) 0.055(4) -0.021(7)
F3Y 0.329(17) 0.118(6) 0.129(6) -0.044(5) -0.086(9) 0.031(8)
F4Y 0.104(4) 0.271(15) 0.194(10) 0.087(9) 0.053(5) -0.037(7)
F5Y 0.150(6) 0.123(5) 0.158(6) -0.061(4) 0.039(5) 0.012(5)
F6Y 0.180(7) 0.129(5) 0.109(4) 0.062(4) 0.056(5) 0.103(5)
N1 0.0645(9) 0.0560(8) 0.0519(7) 0.0073(6) 0.0174(6) 0.0005(7)
N2 0.0617(10) 0.0759(12) 0.0898(14) 0.0317(10) 0.0206(9) 0.0038(8)
N3 0.0599(8) 0.0546(8) 0.0444(7) 0.0032(6) 0.0098(6) 0.0052(6)
N4 0.0610(9) 0.0668(9) 0.0512(8) -0.0004(7) 0.0116(7) 0.0034(7)
C1 0.060(3) 0.105(6) 0.152(8) 0.044(5) 0.041(4) 0.021(3)
C2 0.063(2) 0.071(2) 0.128(5) -0.002(3) 0.030(2) 0.0041(17)
C3 0.0621(18) 0.0579(18) 0.078(3) 0.0057(17) 0.0247(16) -0.0043(13)
C1A 0.116(13) 0.059(6) 0.151(18) -0.019(9) 0.030(10) 0.003(6)
C2A 0.090(6) 0.089(6) 0.080(6) -0.016(5) 0.021(5) 0.012(5)
C3A 0.077(5) 0.117(8) 0.065(5) 0.008(6) 0.025(4) -0.012(5)
C4 0.0776(14) 0.0714(13) 0.0771(13) 0.0218(11) 0.0352(11) 0.0130(10)
C5 0.0582(10) 0.0656(12) 0.0702(12) 0.0173(9) 0.0056(9) -0.0038(8)
C6 0.0823(16) 0.0693(15) 0.110(2) 0.0165(14) -0.0098(14) -0.0244(13)
C7 0.102(2) 0.0640(14) 0.145(3) -0.0072(17) 0.018(2) 0.0001(14)
C8 0.105(2) 0.0709(16) 0.146(3) -0.0060(18) 0.041(2) 0.0115(15)
C9 0.0734(14) 0.0660(13) 0.1030(19) 0.0069(12) 0.0277(13) 0.0038(10)
C10 0.0617(10) 0.0546(9) 0.0557(9) 0.0070(7) 0.0094(8) -0.0017(8)
C11 0.0736(12) 0.0596(10) 0.0523(9) 0.0005(7) 0.0127(8) -0.0105(9)
C12 0.0550(9) 0.0393(7) 0.0535(8) 0.0004(6) 0.0120(7) -0.0038(6)
C13 0.0513(9) 0.0554(9) 0.0636(10) -0.0016(8) 0.0041(7) 0.0020(7)
C14 0.0503(9) 0.0700(12) 0.0823(13) -0.0034(10) 0.0206(9) -0.0035(8)
C15 0.0594(10) 0.0545(9) 0.0633(10) -0.0005(7) 0.0256(8) -0.0014(7)
C16 0.0574(9) 0.0399(7) 0.0528(8) 0.0006(6) 0.0162(7) 0.0021(6)
C17 0.0486(8) 0.0500(8) 0.0545(8) 0.0012(7) 0.0141(7) 0.0005(6)
C18 0.0686(11) 0.0556(9) 0.0514(9) -0.0013(7) 0.0116(8) 0.0078(8)
C19 0.0631(10) 0.0537(9) 0.0463(8) 0.0038(7) 0.0142(7) 0.0020(7)
C20 0.0641(12) 0.0654(12) 0.0798(14) 0.0021(10) 0.0214(10) -0.0040(9)
C21 0.0932(18) 0.0666(13) 0.112(2) -0.0042(14) 0.0342(16) -0.0172(13)
C22 0.108(2) 0.0556(12) 0.111(2) -0.0052(12) 0.0393(17) -0.0031(12)
C23 0.0920(16) 0.0599(11) 0.0747(14) -0.0008(10) 0.0296(12) 0.0136(11)
C24 0.0645(10) 0.0596(10) 0.0462(8) 0.0039(7) 0.0158(7) 0.0073(8)
C25 0.0636(10) 0.0641(11) 0.0469(9) 0.0019(7) 0.0085(7) -0.0040(8)
C26 0.0557(14) 0.0551(18) 0.075(2) 0.0042(15) 0.0162(13) 0.0058(12)
C27 0.067(2) 0.0703(19) 0.101(3) 0.0035(18) 0.0127(17) -0.0059(15)
C28 0.062(3) 0.092(3) 0.180(8) 0.012(4) 0.018(4) -0.009(2)
C26A 0.100(12) 0.074(10) 0.079(9) 0.017(8) 0.033(8) 0.017(9)
C27A 0.118(15) 0.18(3) 0.085(12) -0.038(14) 0.047(11) -0.019(15)
C28A 0.047(7) 0.13(2) 0.096(13) -0.057(14) 0.006(7) 0.017(10)

loop_
_atom_type_symbol
_atom_type_description
_atom_type_scat_dispersion_real
_atom_type_scat_dispersion_imag
_atom_type_scat_source
C C 0.0033 0.0016 'International Tables Vol C Tables 4.2.6.8 and 6.1.1.4'
H H 0.0000 0.0000 'International Tables Vol C Tables 4.2.6.8 and 6.1.1.4'
N N 0.0061 0.0033 'International Tables Vol C Tables 4.2.6.8 and 6.1.1.4'
F F 0.0171 0.0103 'International Tables Vol C Tables 4.2.6.8 and 6.1.1.4'
P P 0.1023 0.0942 'International Tables Vol C Tables 4.2.6.8 and 6.1.1.4'

loop_
_geom_angle_atom_site_label_1
_geom_angle_atom_site_label_2
_geom_angle_atom_site_label_3
_geom_angle
_geom_angle_site_symmetry_1
_geom_angle_site_symmetry_3
F4A P1A F1A 90.4(10) . .
F4A P1A F3A 90.0(10) . .
F1A P1A F3A 95.8(9) . .
F4A P1A F2X 140.4(11) . .
F1A P1A F2X 57.2(9) . .
F3A P1A F2X 73.3(7) . .
F4A P1A F6X 112.5(6) . .
F1A P1A F6X 152.3(11) . .
F3A P1A F6X 69.9(9) . .
F2X P1A F6X 95.4(5) . .
F4A P1A F6A 90.1(8) . .
F1A P1A F6A 178.6(5) . .
F3A P1A F6A 85.6(8) . .
F2X P1A F6A 122.9(7) . .
F6X P1A F6A 28.1(6) . .
F4A P1A F5A 99.9(12) . .
F1A P1A F5A 91.4(7) . .
F3A P1A F5A 167.7(11) . .
F2X P1A F5A 102.7(7) . .
F6X P1A F5A 99.3(7) . .
F6A P1A F5A 87.2(6) . .
F4A P1A F3X 60.9(11) . .
F1A P1A F3X 87.2(4) . .
F3A P1A F3X 30.4(9) . .
F2X P1A F3X 92.7(3) . .
F6X P1A F3X 90.7(4) . .
F6A P1A F3X 94.3(4) . .
F5A P1A F3X 160.7(7) . .
F4A P1A F5X 116.2(12) . .
F1A P1A F5X 93.0(4) . .
F3A P1A F5X 152.3(10) . .
F2X P1A F5X 89.9(3) . .
F6X P1A F5X 90.6(3) . .
F6A P1A F5X 85.6(4) . .
F5A P1A F5X 16.4(8) . .
F3X P1A F5X 177.1(4) . .
F4A P1A F1X 64.6(6) . .
F1A P1A F1X 31.7(10) . .
F3A P1A F1X 112.3(10) . .
F2X P1A F1X 88.5(3) . .
F6X P1A F1X 176.0(5) . .
F6A P1A F1X 147.9(7) . .
F5A P1A F1X 78.8(7) . .
F3X P1A F1X 90.1(3) . .
F5X P1A F1X 88.4(3) . .
F4A P1A F4X 37.7(10) . .
F1A P1A F4X 120.3(10) . .
F3A P1A F4X 107.6(7) . .
F2X P1A F4X 177.5(4) . .
F6X P1A F4X 87.1(4) . .
F6A P1A F4X 59.6(6) . .
F5A P1A F4X 77.0(7) . .
F3X P1A F4X 87.2(3) . .
F5X P1A F4X 90.2(3) . .
F1X P1A F4X 89.0(4) . .
F4A P1A F2A 177.8(14) . .
F1A P1A F2A 88.7(8) . .
F3A P1A F2A 88.1(11) . .
F2X P1A F2A 37.7(6) . .
F6X P1A F2A 67.8(7) . .
F6A P1A F2A 90.9(9) . .
F5A P1A F2A 82.2(8) . .
F3X P1A F2A 117.0(8) . .
F5X P1A F2A 65.9(8) . .
F1X P1A F2A 115.2(6) . .
F4X P1A F2A 144.2(8) . .
F1Y P1B F5B 93.6(12) . .
F1Y P1B F3Y 98.4(9) . .
F5B P1B F3Y 145.0(10) . .
F1Y P1B F2B 91.5(9) . .
F5B P1B F2B 93.0(8) . .
F3Y P1B F2B 54.1(7) . .
F1Y P1B F4Y 93.1(10) . .
F5B P1B F4Y 117.7(8) . .
F3Y P1B F4Y 94.5(9) . .
F2B P1B F4Y 148.6(8) . .
F1Y P1B F4B 93.6(9) . .
F5B P1B F4B 92.6(8) . .
F3Y P1B F4B 119.1(9) . .
F2B P1B F4B 172.1(7) . .
F4Y P1B F4B 25.1(7) . .
F1Y P1B F6B 173.6(10) . .
F5B P1B F6B 92.7(8) . .
F3Y P1B F6B 75.6(6) . .
F2B P1B F6B 86.9(7) . .
F4Y P1B F6B 85.1(7) . .
F4B P1B F6B 87.3(6) . .
F1Y P1B F5Y 84.5(9) . .
F5B P1B F5Y 33.7(8) . .
F3Y P1B F5Y 177.1(5) . .
F2B P1B F5Y 125.5(6) . .
F4Y P1B F5Y 85.9(6) . .
F4B P1B F5Y 61.1(6) . .
F6B P1B F5Y 101.5(6) . .
F1Y P1B F2Y 87.8(10) . .
F5B P1B F2Y 55.1(8) . .
F3Y P1B F2Y 92.4(9) . .
F2B P1B F2Y 38.4(5) . .
F4Y P1B F2Y 172.8(9) . .
F4B P1B F2Y 147.8(8) . .
F6B P1B F2Y 94.8(6) . .
F5Y P1B F2Y 87.1(7) . .
F1Y P1B F6Y 173.2(9) . .
F5B P1B F6Y 79.9(8) . .
F3Y P1B F6Y 88.2(5) . .
F2B P1B F6Y 90.8(5) . .
F4Y P1B F6Y 88.3(6) . .
F4B P1B F6Y 84.8(5) . .
F6B P1B F6Y 13.3(6) . .
F5Y P1B F6Y 89.0(5) . .
F2Y P1B F6Y 90.0(6) . .
F1Y P1B F3B 91.4(10) . .
F5B P1B F3B 174.9(8) . .
F3Y P1B F3B 32.3(7) . .
F2B P1B F3B 85.5(7) . .
F4Y P1B F3B 63.3(7) . .
F4B P1B F3B 88.4(7) . .
F6B P1B F3B 82.3(5) . .
F5Y P1B F3B 148.6(6) . .
F2Y P1B F3B 123.8(8) . .
F6Y P1B F3B 95.2(5) . .
F1Y P1B F1B 10.5(11) . .
F5B P1B F1B 104.0(8) . .
F3Y P1B F1B 90.3(5) . .
F2B P1B F1B 92.1(7) . .
F4Y P1B F1B 87.1(7) . .
F4B P1B F1B 91.9(6) . .
F6B P1B F1B 163.2(5) . .
F5Y P1B F1B 92.6(5) . .
F2Y P1B F1B 94.8(6) . .
F6Y P1B F1B 175.0(6) . .
F3B P1B F1B 81.0(5) . .
C4 N1 C10 106.84(19) . .
C4 N1 C11 127.0(2) . .
C10 N1 C11 126.14(18) . .
C4 N2 C5 108.33(19) . .
C4 N2 C3 132.4(2) . .
C5 N2 C3 118.7(3) . .
C4 N2 C3A 107.5(6) . .
C5 N2 C3A 140.7(6) . .
C3 N2 C3A 33.0(5) . .
C25 N3 C19 107.92(16) . .
C25 N3 C18 126.18(18) . .
C19 N3 C18 125.78(17) . .
C25 N4 C24 107.54(17) . .
C25 N4 C26 130.2(2) . .
C24 N4 C26 122.1(2) . .
C25 N4 C26A 107.9(9) . .
C24 N4 C26A 142.0(8) . .
C26 N4 C26A 26.8(7) . .
C3 C2 C1 109.7(5) . .
C3 C2 H2A 109.7 . .
C1 C2 H2A 109.7 . .
C3 C2 H2B 109.7 . .
C1 C2 H2B 109.7 . .
H2A C2 H2B 108.2 . .
C2 C3 N2 112.4(4) . .
C2 C3 H3A 109.1 . .
N2 C3 H3A 109.1 . .
C2 C3 H3B 109.1 . .
N2 C3 H3B 109.1 . .
H3A C3 H3B 107.9 . .
C2A C1A H1AA 109.5 . .
C2A C1A H1AB 109.5 . .
H1AA C1A H1AB 109.5 . .
C2A C1A H1AC 109.5 . .
H1AA C1A H1AC 109.5 . .
H1AB C1A H1AC 109.5 . .
C1A C2A C3A 115.6(14) . .
C1A C2A H2AA 108.4 . .
C3A C2A H2AA 108.4 . .
C1A C2A H2AB 108.4 . .
C3A C2A H2AB 108.4 . .
H2AA C2A H2AB 107.4 . .
C2A C3A N2 104.1(9) . .
C2A C3A H3AA 110.9 . .
N2 C3A H3AA 110.9 . .
C2A C3A H3AB 110.9 . .
N2 C3A H3AB 110.9 . .
H3AA C3A H3AB 109.0 . .
N1 C4 N2 111.0(2) . .
N1 C4 H4A 124.5 . .
N2 C4 H4A 124.5 . .
N2 C5 C10 107.3(2) . .
N2 C5 C6 132.3(2) . .
C10 C5 C6 120.4(2) . .
C7 C6 C5 117.8(3) . .
C7 C6 H6A 121.1 . .
C5 C6 H6A 121.1 . .
C6 C7 C8 121.0(3) . .
C6 C7 H7A 119.5 . .
C8 C7 H7A 119.5 . .
C9 C8 C7 122.0(3) . .
C9 C8 H8A 119.0 . .
C7 C8 H8A 119.0 . .
C10 C9 C8 116.9(3) . .
C10 C9 H9A 121.6 . .
C8 C9 H9A 121.6 . .
C9 C10 C5 121.9(2) . .
C9 C10 N1 131.5(2) . .
C5 C10 N1 106.54(19) . .
N1 C11 C12 111.95(16) . .
N1 C11 H11A 109.2 . .
C12 C11 H11A 109.2 . .
N1 C11 H11B 109.2 . .
C12 C11 H11B 109.2 . .
H11A C11 H11B 107.9 . .
C17 C12 C13 120.02(17) . .
C17 C12 C11 119.93(17) . .
C13 C12 C11 120.00(17) . .
C14 C13 C12 119.33(18) . .
C14 C13 H13A 120.3 . .
C12 C13 H13A 120.3 . .
C15 C14 C13 120.90(19) . .
C15 C14 H14A 119.5 . .
C13 C14 H14A 119.5 . .
C14 C15 C16 120.20(18) . .
C14 C15 H15A 119.9 . .
C16 C15 H15A 119.9 . .
C17 C16 C15 119.25(17) . .
C17 C16 C18 120.10(16) . .
C15 C16 C18 120.64(17) . .
C12 C17 C16 120.28(16) . .
C12 C17 H17A 119.9 . .
C16 C17 H17A 119.9 . .
N3 C18 C16 112.19(15) . .
N3 C18 H18A 109.2 . .
C16 C18 H18A 109.2 . .
N3 C18 H18B 109.2 . .
C16 C18 H18B 109.2 . .
H18A C18 H18B 107.9 . .
C20 C19 N3 131.93(19) . .
C20 C19 C24 121.50(19) . .
N3 C19 C24 106.57(17) . .
C19 C20 C21 116.2(2) . .
C19 C20 H20A 121.9 . .
C21 C20 H20A 121.9 . .
C20 C21 C22 122.1(3) . .
C20 C21 H21A 118.9 . .
C22 C21 H21A 118.9 . .
C23 C22 C21 121.3(2) . .
C23 C22 H22A 119.3 . .
C21 C22 H22A 119.3 . .
C22 C23 C24 117.2(2) . .
C22 C23 H23A 121.4 . .
C24 C23 H23A 121.4 . .
N4 C24 C19 107.15(18) . .
N4 C24 C23 131.2(2) . .
C19 C24 C23 121.7(2) . .
N3 C25 N4 110.81(18) . .
N3 C25 H25A 124.6 . .
N4 C25 H25A 124.6 . .
N4 C26 C27 113.9(3) . .
N4 C26 H26A 108.8 . .
C27 C26 H26A 108.8 . .
N4 C26 H26B 108.8 . .
C27 C26 H26B 108.8 . .
H26A C26 H26B 107.7 . .
C26 C27 C28 108.0(4) . .
C26 C27 H27A 110.1 . .
C28 C27 H27A 110.1 . .
C26 C27 H27B 110.1 . .
C28 C27 H27B 110.1 . .
H27A C27 H27B 108.4 . .
C27A C26A N4 107.4(17) . .
C27A C26A H26C 110.2 . .
N4 C26A H26C 110.2 . .
C27A C26A H26D 110.2 . .
N4 C26A H26D 110.2 . .
H26C C26A H26D 108.5 . .
C26A C27A C28A 111.0(18) . .
C26A C27A H27C 109.4 . .
C28A C27A H27C 109.4 . .
C26A C27A H27D 109.4 . .
C28A C27A H27D 109.4 . .
H27C C27A H27D 108.0 . .
C27A C28A H28D 109.5 . .
C27A C28A H28E 109.5 . .
H28D C28A H28E 109.5 . .
C27A C28A H28F 109.5 . .
H28D C28A H28F 109.5 . .
H28E C28A H28F 109.5 . .

loop_
_geom_bond_atom_site_label_1
_geom_bond_atom_site_label_2
_geom_bond_distance
_geom_bond_site_symmetry_2
P1A F4A 1.472(8) .
P1A F1A 1.506(8) .
P1A F3A 1.519(12) .
P1A F2X 1.532(4) .
P1A F6X 1.543(6) .
P1A F6A 1.543(9) .
P1A F5A 1.546(10) .
P1A F3X 1.559(4) .
P1A F5X 1.565(4) .
P1A F1X 1.580(4) .
P1A F4X 1.600(4) .
P1A F2A 1.602(10) .
P1B F1Y 1.401(12) .
P1B F5B 1.453(6) .
P1B F3Y 1.498(7) .
P1B F2B 1.520(6) .
P1B F4Y 1.525(8) .
P1B F4B 1.559(7) .
P1B F6B 1.563(8) .
P1B F5Y 1.567(7) .
P1B F2Y 1.574(7) .
P1B F6Y 1.578(6) .
P1B F3B 1.625(8) .
P1B F1B 1.634(9) .
N1 C4 1.321(3) .
N1 C10 1.390(3) .
N1 C11 1.468(3) .
N2 C4 1.325(4) .
N2 C5 1.348(3) .
N2 C3 1.508(4) .
N2 C3A 1.546(10) .
N3 C25 1.317(3) .
N3 C19 1.380(3) .
N3 C18 1.474(2) .
N4 C25 1.338(3) .
N4 C24 1.368(3) .
N4 C26 1.470(3) .
N4 C26A 1.567(18) .
C1 C2 1.547(10) .
C1 H1A 0.9600 .
C1 H1B 0.9600 .
C1 H1C 0.9600 .
C2 C3 1.466(7) .
C2 H2A 0.9700 .
C2 H2B 0.9700 .
C3 H3A 0.9700 .
C3 H3B 0.9700 .
C1A C2A 1.41(3) .
C1A H1AA 0.9600 .
C1A H1AB 0.9600 .
C1A H1AC 0.9600 .
C2A C3A 1.498(17) .
C2A H2AA 0.9700 .
C2A H2AB 0.9700 .
C3A H3AA 0.9700 .
C3A H3AB 0.9700 .
C4 H4A 0.9300 .
C5 C10 1.383(3) .
C5 C6 1.409(4) .
C6 C7 1.361(5) .
C6 H6A 0.9300 .
C7 C8 1.393(5) .
C7 H7A 0.9300 .
C8 C9 1.381(4) .
C8 H8A 0.9300 .
C9 C10 1.381(3) .
C9 H9A 0.9300 .
C11 C12 1.516(3) .
C11 H11A 0.9700 .
C11 H11B 0.9700 .
C12 C17 1.382(2) .
C12 C13 1.390(3) .
C13 C14 1.377(3) .
C13 H13A 0.9300 .
C14 C15 1.367(3) .
C14 H14A 0.9300 .
C15 C16 1.391(3) .
C15 H15A 0.9300 .
C16 C17 1.384(2) .
C16 C18 1.509(3) .
C17 H17A 0.9300 .
C18 H18A 0.9700 .
C18 H18B 0.9700 .
C19 C20 1.373(3) .
C19 C24 1.389(3) .
C20 C21 1.391(4) .
C20 H20A 0.9300 .
C21 C22 1.398(5) .
C21 H21A 0.9300 .
C22 C23 1.350(4) .
C22 H22A 0.9300 .
C23 C24 1.396(3) .
C23 H23A 0.9300 .
C25 H25A 0.9300 .
C26 C27 1.484(6) .
C26 H26A 0.9700 .
C26 H26B 0.9700 .
C27 C28 1.522(9) .
C27 H27A 0.9700 .
C27 H27B 0.9700 .
C28 H28A 0.9600 .
C28 H28B 0.9600 .
C28 H28C 0.9600 .
C26A C27A 1.28(3) .
C26A H26C 0.9700 .
C26A H26D 0.9700 .
C27A C28A 1.66(3) .
C27A H27C 0.9700 .
C27A H27D 0.9700 .
C28A H28D 0.9600 .
C28A H28E 0.9600 .
C28A H28F 0.9600 .

loop_
_geom_torsion_atom_site_label_1
_geom_torsion_atom_site_label_2
_geom_torsion_atom_site_label_3
_geom_torsion_atom_site_label_4
_geom_torsion
_geom_torsion_site_symmetry_1
_geom_torsion_site_symmetry_2
_geom_torsion_site_symmetry_3
_geom_torsion_site_symmetry_4
C1 C2 C3 N2 -175.1(6) . . . .
C4 N2 C3 C2 -3.9(8) . . . .
C5 N2 C3 C2 -174.4(5) . . . .
C3A N2 C3 C2 44.7(8) . . . .
C1A C2A C3A N2 168.5(11) . . . .
C4 N2 C3A C2A 100.6(11) . . . .
C5 N2 C3A C2A -104.7(9) . . . .
C3 N2 C3A C2A -43.9(8) . . . .
C10 N1 C4 N2 0.6(3) . . . .
C11 N1 C4 N2 -177.3(2) . . . .
C5 N2 C4 N1 0.1(3) . . . .
C3 N2 C4 N1 -171.1(3) . . . .
C3A N2 C4 N1 163.5(4) . . . .
C4 N2 C5 C10 -0.7(3) . . . .
C3 N2 C5 C10 171.9(3) . . . .
C3A N2 C5 C10 -155.2(8) . . . .
C4 N2 C5 C6 178.5(3) . . . .
C3 N2 C5 C6 -8.9(5) . . . .
C3A N2 C5 C6 24.0(9) . . . .
N2 C5 C6 C7 178.4(3) . . . .
C10 C5 C6 C7 -2.5(4) . . . .
C5 C6 C7 C8 0.7(6) . . . .
C6 C7 C8 C9 0.6(7) . . . .
C7 C8 C9 C10 -0.1(6) . . . .
C8 C9 C10 C5 -1.7(4) . . . .
C8 C9 C10 N1 -180.0(3) . . . .
N2 C5 C10 C9 -177.6(2) . . . .
C6 C5 C10 C9 3.1(4) . . . .
N2 C5 C10 N1 1.0(2) . . . .
C6 C5 C10 N1 -178.3(2) . . . .
C4 N1 C10 C9 177.5(3) . . . .
C11 N1 C10 C9 -4.6(4) . . . .
C4 N1 C10 C5 -0.9(2) . . . .
C11 N1 C10 C5 176.93(18) . . . .
C4 N1 C11 C12 -116.9(2) . . . .
C10 N1 C11 C12 65.7(3) . . . .
N1 C11 C12 C17 54.1(2) . . . .
N1 C11 C12 C13 -128.28(18) . . . .
C17 C12 C13 C14 0.7(3) . . . .
C11 C12 C13 C14 -176.84(19) . . . .
C12 C13 C14 C15 -0.2(3) . . . .
C13 C14 C15 C16 -1.0(3) . . . .
C14 C15 C16 C17 1.6(3) . . . .
C14 C15 C16 C18 -177.23(19) . . . .
C13 C12 C17 C16 -0.1(3) . . . .
C11 C12 C17 C16 177.46(16) . . . .
C15 C16 C17 C12 -1.0(2) . . . .
C18 C16 C17 C12 177.79(16) . . . .
C25 N3 C18 C16 -115.7(2) . . . .
C19 N3 C18 C16 68.7(2) . . . .
C17 C16 C18 N3 58.9(2) . . . .
C15 C16 C18 N3 -122.32(19) . . . .
C25 N3 C19 C20 -178.6(2) . . . .
C18 N3 C19 C20 -2.3(3) . . . .
C25 N3 C19 C24 0.2(2) . . . .
C18 N3 C19 C24 176.53(17) . . . .
N3 C19 C20 C21 179.4(2) . . . .
C24 C19 C20 C21 0.6(4) . . . .
C19 C20 C21 C22 -0.1(5) . . . .
C20 C21 C22 C23 -0.1(6) . . . .
C21 C22 C23 C24 -0.2(5) . . . .
C25 N4 C24 C19 -0.5(2) . . . .
C26 N4 C24 C19 -177.4(2) . . . .
C26A N4 C24 C19 157.8(12) . . . .
C25 N4 C24 C23 179.7(2) . . . .
C26 N4 C24 C23 2.8(4) . . . .
C26A N4 C24 C23 -22.1(12) . . . .
C20 C19 C24 N4 179.15(19) . . . .
N3 C19 C24 N4 0.1(2) . . . .
C20 C19 C24 C23 -1.0(3) . . . .
N3 C19 C24 C23 -179.99(19) . . . .
C22 C23 C24 N4 -179.4(2) . . . .
C22 C23 C24 C19 0.7(4) . . . .
C19 N3 C25 N4 -0.5(2) . . . .
C18 N3 C25 N4 -176.82(17) . . . .
C24 N4 C25 N3 0.6(2) . . . .
C26 N4 C25 N3 177.2(3) . . . .
C26A N4 C25 N3 -165.5(7) . . . .
C25 N4 C26 C27 7.2(5) . . . .
C24 N4 C26 C27 -176.6(3) . . . .
C26A N4 C26 C27 -31.6(15) . . . .
N4 C26 C27 C28 176.5(5) . . . .
C25 N4 C26A C27A -102(2) . . . .
C24 N4 C26A C27A 99(2) . . . .
C26 N4 C26A C27A 47(2) . . . .
N4 C26A C27A C28A -169.2(18) . . . .
